data_2240605
loop_
_publ_author_name
'Vasanthi, R.'
'Reuben Jonathan, D.'
'Elizhlarasi, K. S.'
'Revathi, B. K.'
'Usha, G.'

_publ_section_title
;
 Crystal structure of
 3-(4-methoxyphenyl)-2,3-dihydro-1<i>H</i>-naphtho[2,1-<i>b</i>]pyran-1-one
;
_journal_issue 5
_journal_name_full 'Acta Crystallographica Section E'
_journal_page_first o332
_journal_paper_doi 10.1107/S2056989015007082
_journal_volume 71
_journal_year 2015
_chemical_formula_iupac 'C20 H16 O3'
_chemical_formula_moiety 'C20 H16 O3'
_chemical_formula_sum 'C20 H16 O3'
_chemical_formula_weight 304.33
_chemical_name_systematic
;
3-(4-Methoxyphenyl)-2,3-dihydro-1<i>H</i>-naphtho[2,1-<i>b</i>]pyran-1-one
;
_space_group_IT_number 14
_symmetry_cell_setting monoclinic
_symmetry_space_group_name_Hall '-P 2yn'
_symmetry_space_group_name_H-M 'P 1 21/n 1'
_atom_sites_solution_hydrogens geom
_atom_sites_solution_primary direct
_atom_sites_solution_secondary difmap
_audit_creation_method SHELXL-97
_cell_angle_alpha 90.00
_cell_angle_beta 105.697(2)
_cell_angle_gamma 90.00
_cell_formula_units_Z 4
_cell_length_a 7.3612(3)
_cell_length_b 17.8540(9)
_cell_length_c 11.9465(6)
_cell_measurement_reflns_used 3548
_cell_measurement_temperature 293(2)
_cell_measurement_theta_max 27.73
_cell_measurement_theta_min 2.11
_cell_volume 1511.54(12)
_computing_cell_refinement
;
SAINT (Bruker, 2004)
;
_computing_data_collection
;
APEX2 (Bruker, 2004)
;
_computing_data_reduction
;
SAINT (Bruker, 2004)
;
_computing_molecular_graphics
;
ORTEP-3 for Windows (Farrugia, 2012)
;
_computing_publication_material
;
SHELXL97 (Sheldrick, 2008)
;
_computing_structure_refinement
;
SHELXL97 (Sheldrick, 2008)
;
_computing_structure_solution
;
SHELXS97 (Sheldrick, 2008)
;
_diffrn_ambient_temperature 293(2)
_diffrn_measured_fraction_theta_full 0.992
_diffrn_measured_fraction_theta_max 0.992
_diffrn_measurement_device_type 'Bruker Kappa APEXII CCD'
_diffrn_measurement_method '\w and \f scan'
_diffrn_radiation_monochromator graphite
_diffrn_radiation_source 'fine-focus sealed tube'
_diffrn_radiation_type MoK\a
_diffrn_radiation_wavelength 0.71073
_diffrn_reflns_av_R_equivalents 0.0346
_diffrn_reflns_av_sigmaI/netI 0.0220
_diffrn_reflns_limit_h_max 9
_diffrn_reflns_limit_h_min -9
_diffrn_reflns_limit_k_max 23
_diffrn_reflns_limit_k_min -23
_diffrn_reflns_limit_l_max 15
_diffrn_reflns_limit_l_min -15
_diffrn_reflns_number 33755
_diffrn_reflns_theta_full 27.73
_diffrn_reflns_theta_max 27.73
_diffrn_reflns_theta_min 2.11
_exptl_absorpt_coefficient_mu 0.089
_exptl_absorpt_correction_T_max 0.982
_exptl_absorpt_correction_T_min 0.974
_exptl_absorpt_correction_type multi-scan
_exptl_absorpt_process_details
;
(SADABS; Bruker, 2004)
;
_exptl_crystal_colour 'Pale yellow'
_exptl_crystal_density_diffrn 1.337
_exptl_crystal_density_method 'not measured'
_exptl_crystal_description block
_exptl_crystal_F_000 640
_exptl_crystal_size_max 0.30
_exptl_crystal_size_mid 0.25
_exptl_crystal_size_min 0.20
_refine_diff_density_max 0.345
_refine_diff_density_min -0.214
_refine_ls_extinction_method none
_refine_ls_goodness_of_fit_ref 1.000
_refine_ls_hydrogen_treatment constr
_refine_ls_matrix_type full
_refine_ls_number_parameters 209
_refine_ls_number_reflns 3548
_refine_ls_number_restraints 0
_refine_ls_restrained_S_all 1.000
_refine_ls_R_factor_all 0.0877
_refine_ls_R_factor_gt 0.0475
_refine_ls_shift/su_max 0.000
_refine_ls_shift/su_mean 0.000
_refine_ls_structure_factor_coef Fsqd
_refine_ls_weighting_details 'calc w=1/[\s^2^(Fo^2^)+(0.0866P)^2^+0.5483P] where P=(Fo^2^+2Fc^2^)/3'
_refine_ls_weighting_scheme calc
_refine_ls_wR_factor_gt 0.1277
_refine_ls_wR_factor_ref 0.1713
_reflns_number_gt 2297
_reflns_number_total 3548
_reflns_threshold_expression I>2\s(I)
_cod_data_source_file hb7401sup1.cif
_cod_data_source_block I
_cod_original_sg_symbol_Hall '-p 2yn'
_cod_original_sg_symbol_H-M 'P 21/n'
_cod_database_code 2240605
_cod_database_fobs_code 2240605

loop_
_symmetry_equiv_pos_as_xyz
'x, y, z'
'-x+1/2, y+1/2, -z+1/2'
'-x, -y, -z'
'x-1/2, -y-1/2, z-1/2'

loop_
_atom_site_type_symbol
_atom_site_label
_atom_site_fract_x
_atom_site_fract_y
_atom_site_fract_z
_atom_site_U_iso_or_equiv
_atom_site_adp_type
_atom_site_calc_flag
_atom_site_refinement_flags
_atom_site_occupancy
_atom_site_symmetry_multiplicity
C C1 0.8210(3) 0.31670(11) 0.50857(17) 0.0479(5) Uani d . 1 1
H H1 0.7380 0.3483 0.4572 0.057 Uiso calc R 1 1
C C2 0.9984(3) 0.34116(12) 0.5627(2) 0.0569(6) Uani d . 1 1
H H2 1.0348 0.3890 0.5468 0.068 Uiso calc R 1 1
C C3 1.1261(3) 0.29601(14) 0.6411(2) 0.0615(6) Uani d . 1 1
H H3 1.2457 0.3139 0.6785 0.074 Uiso calc R 1 1
C C4 1.0749(3) 0.22571(13) 0.66264(19) 0.0552(5) Uani d . 1 1
H H4 1.1603 0.1956 0.7152 0.066 Uiso calc R 1 1
C C5 0.8940(3) 0.19745(11) 0.60665(16) 0.0442(4) Uani d . 1 1
C C6 0.7616(2) 0.24405(10) 0.52940(15) 0.0398(4) Uani d . 1 1
C C7 0.5772(2) 0.21474(10) 0.47367(14) 0.0380(4) Uani d . 1 1
C C8 0.5436(2) 0.13995(10) 0.48896(15) 0.0404(4) Uani d . 1 1
C C9 0.6770(3) 0.09415(11) 0.56488(18) 0.0480(5) Uani d . 1 1
H H9 0.6500 0.0440 0.5741 0.058 Uiso calc R 1 1
C C10 0.8442(3) 0.12317(11) 0.62434(17) 0.0494(5) Uani d . 1 1
H H10 0.9285 0.0935 0.6782 0.059 Uiso calc R 1 1
C C11 0.4166(3) 0.26181(11) 0.41137(16) 0.0444(4) Uani d . 1 1
C C12 0.2355(3) 0.22029(11) 0.3582(2) 0.0534(5) Uani d . 1 1
H H12A 0.1573 0.2214 0.4118 0.064 Uiso calc R 1 1
H H12B 0.1675 0.2456 0.2875 0.064 Uiso calc R 1 1
C C13 0.2685(3) 0.14097(11) 0.33062(18) 0.0478(5) Uani d . 1 1
H H13 0.3405 0.1408 0.2726 0.057 Uiso calc R 1 1
C C14 0.0947(3) 0.09419(11) 0.28505(18) 0.0461(5) Uani d . 1 1
C C15 -0.0210(3) 0.07528(12) 0.35425(18) 0.0537(5) Uani d . 1 1
H H15 0.0094 0.0918 0.4309 0.064 Uiso calc R 1 1
C C16 -0.1816(3) 0.03216(12) 0.31180(18) 0.0514(5) Uani d . 1 1
H H16 -0.2587 0.0201 0.3593 0.062 Uiso calc R 1 1
C C17 -0.2257(3) 0.00744(10) 0.19866(17) 0.0451(5) Uani d . 1 1
C C18 0.0466(3) 0.06940(12) 0.17210(18) 0.0511(5) Uani d . 1 1
H H18 0.1226 0.0818 0.1241 0.061 Uiso calc R 1 1
C C19 -0.1111(3) 0.02680(12) 0.12893(18) 0.0521(5) Uani d . 1 1
H H19 -0.1413 0.0107 0.0520 0.062 Uiso calc R 1 1
C C20 -0.5019(3) -0.05604(15) 0.2142(3) 0.0741(7) Uani d . 1 1
H H20A -0.4325 -0.0834 0.2814 0.111 Uiso calc R 1 1
H H20B -0.6009 -0.0870 0.1684 0.111 Uiso calc R 1 1
H H20C -0.5558 -0.0120 0.2386 0.111 Uiso calc R 1 1
O O1 0.38066(18) 0.10428(7) 0.43445(12) 0.0496(4) Uani d . 1 1
O O2 0.4204(2) 0.32953(8) 0.40683(15) 0.0635(5) Uani d . 1 1
O O3 -0.3787(2) -0.03475(9) 0.14670(14) 0.0619(4) Uani d . 1 1

loop_
_atom_site_aniso_label
_atom_site_aniso_U_11
_atom_site_aniso_U_22
_atom_site_aniso_U_33
_atom_site_aniso_U_12
_atom_site_aniso_U_13
_atom_site_aniso_U_23
C1 0.0537(11) 0.0423(11) 0.0461(11) -0.0051(8) 0.0107(9) -0.0012(8)
C2 0.0593(13) 0.0490(12) 0.0598(13) -0.0147(10) 0.0116(10) -0.0031(10)
C3 0.0483(11) 0.0647(14) 0.0659(14) -0.0137(10) 0.0059(10) -0.0081(11)
C4 0.0475(11) 0.0594(13) 0.0524(12) 0.0030(9) 0.0026(9) -0.0006(10)
C5 0.0453(10) 0.0439(10) 0.0416(10) 0.0005(8) 0.0083(8) -0.0015(8)
C6 0.0460(10) 0.0382(9) 0.0351(9) -0.0008(7) 0.0110(7) -0.0026(7)
C7 0.0438(9) 0.0356(9) 0.0336(9) 0.0003(7) 0.0089(7) -0.0012(7)
C8 0.0424(10) 0.0377(10) 0.0404(10) -0.0021(7) 0.0103(7) 0.0002(8)
C9 0.0535(11) 0.0367(10) 0.0514(11) 0.0010(8) 0.0099(9) 0.0069(8)
C10 0.0523(11) 0.0460(11) 0.0451(11) 0.0071(9) 0.0047(9) 0.0066(9)
C11 0.0499(10) 0.0365(10) 0.0443(10) 0.0010(8) 0.0084(8) 0.0005(8)
C12 0.0491(11) 0.0445(11) 0.0597(13) 0.0020(8) 0.0029(9) 0.0016(9)
C13 0.0472(11) 0.0463(11) 0.0473(11) -0.0005(8) 0.0084(8) 0.0003(9)
C14 0.0424(10) 0.0417(10) 0.0520(11) 0.0004(8) 0.0091(8) -0.0005(8)
C15 0.0587(12) 0.0587(13) 0.0419(11) -0.0037(10) 0.0104(9) -0.0084(9)
C16 0.0515(11) 0.0538(12) 0.0512(12) -0.0021(9) 0.0178(9) -0.0032(9)
C17 0.0414(10) 0.0399(10) 0.0520(11) 0.0015(8) 0.0093(8) -0.0043(8)
C18 0.0495(11) 0.0545(12) 0.0518(12) -0.0038(9) 0.0182(9) -0.0047(9)
C19 0.0536(11) 0.0571(13) 0.0461(11) -0.0038(9) 0.0146(9) -0.0103(9)
C20 0.0521(13) 0.0760(17) 0.098(2) -0.0161(12) 0.0263(13) -0.0099(15)
O1 0.0474(8) 0.0395(7) 0.0554(8) -0.0048(6) 0.0028(6) 0.0053(6)
O2 0.0619(10) 0.0377(8) 0.0802(11) 0.0039(6) 0.0008(8) 0.0028(7)
O3 0.0538(9) 0.0633(10) 0.0681(10) -0.0171(7) 0.0159(7) -0.0162(8)

loop_
_atom_type_symbol
_atom_type_description
_atom_type_scat_dispersion_real
_atom_type_scat_dispersion_imag
_atom_type_scat_source
C C 0.0033 0.0016 'International Tables Vol C Tables 4.2.6.8 and 6.1.1.4'
H H 0.0000 0.0000 'International Tables Vol C Tables 4.2.6.8 and 6.1.1.4'
O O 0.0106 0.0060 'International Tables Vol C Tables 4.2.6.8 and 6.1.1.4'

loop_
_geom_angle_atom_site_label_1
_geom_angle_atom_site_label_2
_geom_angle_atom_site_label_3
_geom_angle
C2 C1 C6 120.91(19)
C2 C1 H1 119.5
C6 C1 H1 119.5
C1 C2 C3 121.3(2)
C1 C2 H2 119.3
C3 C2 H2 119.3
C4 C3 C2 119.52(19)
C4 C3 H3 120.2
C2 C3 H3 120.2
C3 C4 C5 121.08(19)
C3 C4 H4 119.5
C5 C4 H4 119.5
C10 C5 C4 121.09(18)
C10 C5 C6 119.34(17)
C4 C5 C6 119.56(18)
C1 C6 C5 117.55(17)
C1 C6 C7 123.44(17)
C5 C6 C7 118.98(16)
C8 C7 C6 118.11(16)
C8 C7 C11 118.04(16)
C6 C7 C11 123.53(16)
O1 C8 C7 123.85(16)
O1 C8 C9 114.13(16)
C7 C8 C9 122.01(17)
C10 C9 C8 119.73(18)
C10 C9 H9 120.1
C8 C9 H9 120.1
C9 C10 C5 121.42(17)
C9 C10 H10 119.3
C5 C10 H10 119.3
O2 C11 C7 124.46(17)
O2 C11 C12 120.04(17)
C7 C11 C12 115.37(16)
C13 C12 C11 112.50(16)
C13 C12 H12A 109.1
C11 C12 H12A 109.1
C13 C12 H12B 109.1
C11 C12 H12B 109.1
H12A C12 H12B 107.8
O1 C13 C12 109.26(16)
O1 C13 C14 106.95(15)
C12 C13 C14 115.83(16)
O1 C13 H13 108.2
C12 C13 H13 108.2
C14 C13 H13 108.2
C18 C14 C15 118.26(18)
C18 C14 C13 120.25(18)
C15 C14 C13 121.49(18)
C14 C15 C16 121.34(19)
C14 C15 H15 119.3
C16 C15 H15 119.3
C17 C16 C15 119.26(19)
C17 C16 H16 120.4
C15 C16 H16 120.4
O3 C17 C16 125.00(19)
O3 C17 C19 115.47(18)
C16 C17 C19 119.52(18)
C19 C18 C14 121.16(19)
C19 C18 H18 119.4
C14 C18 H18 119.4
C18 C19 C17 120.47(19)
C18 C19 H19 119.8
C17 C19 H19 119.8
O3 C20 H20A 109.5
O3 C20 H20B 109.5
H20A C20 H20B 109.5
O3 C20 H20C 109.5
H20A C20 H20C 109.5
H20B C20 H20C 109.5
C8 O1 C13 115.06(14)
C17 O3 C20 117.87(18)

loop_
_geom_bond_atom_site_label_1
_geom_bond_atom_site_label_2
_geom_bond_distance
C1 C2 1.362(3)
C1 C6 1.413(3)
C1 H1 0.9300
C2 C3 1.391(3)
C2 H2 0.9300
C3 C4 1.355(3)
C3 H3 0.9300
C4 C5 1.412(3)
C4 H4 0.9300
C5 C10 1.407(3)
C5 C6 1.417(3)
C6 C7 1.439(2)
C7 C8 1.379(2)
C7 C11 1.477(2)
C8 O1 1.359(2)
C8 C9 1.405(3)
C9 C10 1.347(3)
C9 H9 0.9300
C10 H10 0.9300
C11 O2 1.211(2)
C11 C12 1.507(3)
C12 C13 1.489(3)
C12 H12A 0.9700
C12 H12B 0.9700
C13 O1 1.448(2)
C13 C14 1.501(3)
C13 H13 0.9800
C14 C18 1.372(3)
C14 C15 1.380(3)
C15 C16 1.387(3)
C15 H15 0.9300
C16 C17 1.375(3)
C16 H16 0.9300
C17 O3 1.357(2)
C17 C19 1.381(3)
C18 C19 1.366(3)
C18 H18 0.9300
C19 H19 0.9300
C20 O3 1.419(3)
C20 H20A 0.9600
C20 H20B 0.9600
C20 H20C 0.9600

loop_
_geom_torsion_atom_site_label_1
_geom_torsion_atom_site_label_2
_geom_torsion_atom_site_label_3
_geom_torsion_atom_site_label_4
_geom_torsion
C6 C1 C2 C3 -0.8(3)
C1 C2 C3 C4 1.3(4)
C2 C3 C4 C5 0.1(4)
C3 C4 C5 C10 176.6(2)
C3 C4 C5 C6 -2.0(3)
C2 C1 C6 C5 -1.1(3)
C2 C1 C6 C7 -179.08(19)
C10 C5 C6 C1 -176.18(18)
C4 C5 C6 C1 2.5(3)
C10 C5 C6 C7 1.9(3)
C4 C5 C6 C7 -179.48(17)
C1 C6 C7 C8 171.55(18)
C5 C6 C7 C8 -6.4(3)
C1 C6 C7 C11 -15.1(3)
C5 C6 C7 C11 167.02(17)
C6 C7 C8 O1 -175.03(16)
C11 C7 C8 O1 11.2(3)
C6 C7 C8 C9 5.9(3)
C11 C7 C8 C9 -167.86(18)
O1 C8 C9 C10 -179.81(18)
C7 C8 C9 C10 -0.7(3)
C8 C9 C10 C5 -4.2(3)
C4 C5 C10 C9 -175.1(2)
C6 C5 C10 C9 3.5(3)
C8 C7 C11 O2 168.8(2)
C6 C7 C11 O2 -4.6(3)
C8 C7 C11 C12 -7.0(2)
C6 C7 C11 C12 179.61(17)
O2 C11 C12 C13 157.9(2)
C7 C11 C12 C13 -26.1(2)
C11 C12 C13 O1 55.1(2)
C11 C12 C13 C14 175.91(17)
O1 C13 C14 C18 -126.0(2)
C12 C13 C14 C18 112.0(2)
O1 C13 C14 C15 54.4(2)
C12 C13 C14 C15 -67.7(3)
C18 C14 C15 C16 0.2(3)
C13 C14 C15 C16 179.89(18)
C14 C15 C16 C17 0.4(3)
C15 C16 C17 O3 -179.74(19)
C15 C16 C17 C19 -0.9(3)
C15 C14 C18 C19 -0.3(3)
C13 C14 C18 C19 -179.97(19)
C14 C18 C19 C17 -0.2(3)
O3 C17 C19 C18 179.78(18)
C16 C17 C19 C18 0.9(3)
C7 C8 O1 C13 20.1(3)
C9 C8 O1 C13 -160.76(17)
C12 C13 O1 C8 -52.9(2)
C14 C13 O1 C8 -178.94(15)
C16 C17 O3 C20 -0.9(3)
C19 C17 O3 C20 -179.7(2)
